data_4080243
loop_
_publ_author_name
'Tao, Xin'
'Gao, Wei'
'Huo, Hang'
'Mu, Ying'

_publ_section_title
;
 AchiralCs-Symmetric Half-Sandwich Scandium(III) Complexes with
 Imine--Cyclopentadienyl Ligands Catalyze Isotactic Polymerization of
 1-Hexene
;
_journal_issue 5
_journal_name_full Organometallics
_journal_page_first 1287
_journal_paper_doi 10.1021/om301026e
_journal_volume 32
_journal_year 2013
_chemical_formula_sum 'C52 H90.25 Li N O3 Sc Si3'
_chemical_formula_weight 913.67
_chemical_name_systematic
; 
 ? 
;
_space_group_IT_number 14
_symmetry_cell_setting monoclinic
_symmetry_space_group_name_Hall '-P 2ybc'
_symmetry_space_group_name_H-M 'P 1 21/c 1'
_atom_sites_solution_hydrogens geom
_atom_sites_solution_primary direct
_atom_sites_solution_secondary difmap
_audit_creation_method SHELXL-97
_cell_angle_alpha 90.00
_cell_angle_beta 108.752(2)
_cell_angle_gamma 90.00
_cell_formula_units_Z 4
_cell_length_a 18.7558(18)
_cell_length_b 17.5583(17)
_cell_length_c 18.5051(19)
_cell_measurement_reflns_used 2690
_cell_measurement_temperature 185(2)
_cell_measurement_theta_max 18.70
_cell_measurement_theta_min 2.21
_cell_volume 5770.6(10)
_computing_cell_refinement 'Bruker SMART'
_computing_data_collection 'Bruker SMART'
_computing_data_reduction 'Bruker SAINT'
_computing_molecular_graphics 'Bruker SHELXTL'
_computing_publication_material 'Bruker SHELXTL'
_computing_structure_refinement 'SHELXL-97 (Sheldrick, 1997)'
_computing_structure_solution 'SHELXS-97 (Sheldrick, 1990)'
_diffrn_ambient_temperature 185(2)
_diffrn_measured_fraction_theta_full 0.994
_diffrn_measured_fraction_theta_max 0.994
_diffrn_measurement_device_type 'CCD area detector'
_diffrn_measurement_method 'phi and omega scan'
_diffrn_radiation_monochromator graphite
_diffrn_radiation_source 'fine-focus sealed tube'
_diffrn_radiation_type MoK\a
_diffrn_radiation_wavelength 0.71073
_diffrn_reflns_av_R_equivalents 0.0996
_diffrn_reflns_av_sigmaI/netI 0.1165
_diffrn_reflns_limit_h_max 22
_diffrn_reflns_limit_h_min -22
_diffrn_reflns_limit_k_max 20
_diffrn_reflns_limit_k_min -18
_diffrn_reflns_limit_l_max 22
_diffrn_reflns_limit_l_min -21
_diffrn_reflns_number 33787
_diffrn_reflns_theta_full 25.07
_diffrn_reflns_theta_max 25.07
_diffrn_reflns_theta_min 1.63
_exptl_absorpt_coefficient_mu 0.226
_exptl_absorpt_correction_T_max 0.9712
_exptl_absorpt_correction_T_min 0.9669
_exptl_absorpt_correction_type multi-scan
_exptl_absorpt_process_details 'SADABS; Bruker, 2000'
_exptl_crystal_density_diffrn 1.052
_exptl_crystal_density_method 'not measured'
_exptl_crystal_F_000 1997
_exptl_crystal_size_max 0.15
_exptl_crystal_size_mid 0.15
_exptl_crystal_size_min 0.13
_refine_diff_density_max 1.038
_refine_diff_density_min -0.889
_refine_diff_density_rms 0.076
_refine_ls_extinction_method none
_refine_ls_goodness_of_fit_ref 1.023
_refine_ls_hydrogen_treatment constr
_refine_ls_matrix_type full
_refine_ls_number_parameters 654
_refine_ls_number_reflns 10183
_refine_ls_number_restraints 687
_refine_ls_restrained_S_all 1.045
_refine_ls_R_factor_all 0.1841
_refine_ls_R_factor_gt 0.0909
_refine_ls_shift/su_max 0.000
_refine_ls_shift/su_mean 0.000
_refine_ls_structure_factor_coef Fsqd
_refine_ls_weighting_details 'calc w=1/[\s^2^(Fo^2^)+(0.1537P)^2^+0.0000P] where P=(Fo^2^+2Fc^2^)/3'
_refine_ls_weighting_scheme calc
_refine_ls_wR_factor_gt 0.2309
_refine_ls_wR_factor_ref 0.2878
_reflns_number_gt 4875
_reflns_number_total 10183
_reflns_threshold_expression >2sigma(I)
_cod_data_source_file om301026e_si_001.cif
_cod_data_source_block complex_3
_cod_depositor_comments
;
The following automatic conversions were performed:

'_symmetry_cell_setting' value 'Monoclinic' changed to 'monoclinic'
according to /home/saulius/struct/CIF-dictionaries/cif_core.dic
dictionary named 'cif_core.dic' version 2.4.2 from
2011-04-26.

'_exptl_absorpt_correction_type' value 'Multi-scan'
changed to 'multi-scan' according to
/home/saulius/struct/CIF-dictionaries/cif_core.dic dictionary named
'cif_core.dic' version 2.4.2 from 2011-04-26.

Automatic conversion script
Id: cif_fix_values 1891 2012-01-12 08:04:46Z andrius 
;
_cod_original_sg_symbol_H-M P2(1)/c
_cod_database_code 4080243

loop_
_symmetry_equiv_pos_as_xyz
'x, y, z'
'-x, y+1/2, -z+1/2'
'-x, -y, -z'
'x, -y-1/2, z-1/2'

loop_
_atom_site_label
_atom_site_type_symbol
_atom_site_fract_x
_atom_site_fract_y
_atom_site_fract_z
_atom_site_U_iso_or_equiv
_atom_site_adp_type
_atom_site_occupancy
_atom_site_symmetry_multiplicity
_atom_site_calc_flag
_atom_site_refinement_flags
_atom_site_disorder_assembly
_atom_site_disorder_group
C1 C 0.2514(3) 0.5939(3) 0.0461(3) 0.0359(13) Uani 1 1 d U . .
C2 C 0.2777(3) 0.5646(3) 0.1224(3) 0.0408(14) Uani 1 1 d U . .
C3 C 0.3466(3) 0.5279(3) 0.1330(3) 0.0449(14) Uani 1 1 d U . .
C4 C 0.3649(3) 0.5346(3) 0.0654(4) 0.0452(15) Uani 1 1 d U . .
C5 C 0.3067(3) 0.5755(3) 0.0106(3) 0.0420(14) Uani 1 1 d U . .
C6 C 0.2408(4) 0.5788(4) 0.1826(3) 0.0565(17) Uani 1 1 d U . .
H6A H 0.2439 0.5326 0.2132 0.085 Uiso 1 1 calc R . .
H6B H 0.1878 0.5924 0.1580 0.085 Uiso 1 1 calc R . .
H6C H 0.2667 0.6206 0.2158 0.085 Uiso 1 1 calc R . .
C7 C 0.3971(4) 0.4947(4) 0.2068(4) 0.0679(19) Uani 1 1 d U . .
H7A H 0.4286 0.5350 0.2376 0.102 Uiso 1 1 calc R . .
H7B H 0.4292 0.4554 0.1957 0.102 Uiso 1 1 calc R . .
H7C H 0.3662 0.4720 0.2350 0.102 Uiso 1 1 calc R . .
C8 C 0.4366(3) 0.5084(4) 0.0528(4) 0.070(2) Uani 1 1 d U . .
H8A H 0.4750 0.5482 0.0696 0.104 Uiso 1 1 calc R . .
H8B H 0.4269 0.4981 -0.0016 0.104 Uiso 1 1 calc R . .
H8C H 0.4546 0.4618 0.0821 0.104 Uiso 1 1 calc R . .
C9 C 0.3055(4) 0.5986(4) -0.0673(4) 0.0606(18) Uani 1 1 d U . .
H9A H 0.3461 0.6352 -0.0631 0.091 Uiso 1 1 calc R . .
H9B H 0.2569 0.6222 -0.0945 0.091 Uiso 1 1 calc R . .
H9C H 0.3128 0.5536 -0.0954 0.091 Uiso 1 1 calc R . .
C10 C 0.1853(3) 0.6439(3) 0.0152(3) 0.0391(13) Uani 1 1 d U . .
C11 C 0.1117(3) 0.6169(3) -0.0077(4) 0.0521(16) Uani 1 1 d U . .
H11 H 0.1034 0.5639 -0.0037 0.063 Uiso 1 1 calc R . .
C12 C 0.0505(4) 0.6640(4) -0.0358(4) 0.068(2) Uani 1 1 d U . .
H12 H 0.0009 0.6438 -0.0506 0.082 Uiso 1 1 calc R . .
C13 C 0.0620(4) 0.7421(5) -0.0424(5) 0.092(3) Uani 1 1 d U . .
H13 H 0.0202 0.7750 -0.0636 0.110 Uiso 1 1 calc R . .
C14 C 0.1334(4) 0.7710(4) -0.0182(5) 0.076(2) Uani 1 1 d U . .
H14 H 0.1411 0.8241 -0.0221 0.091 Uiso 1 1 calc R . .
C15 C 0.1954(3) 0.7227(3) 0.0124(3) 0.0474(15) Uani 1 1 d U . .
C16 C 0.2721(3) 0.7542(3) 0.0396(3) 0.0432(14) Uani 1 1 d U . .
H16 H 0.3128 0.7214 0.0406 0.052 Uiso 1 1 calc R . .
C17 C 0.3664(3) 0.8424(3) 0.0812(3) 0.0390(13) Uani 1 1 d U . .
C18 C 0.4176(3) 0.8216(3) 0.1517(3) 0.0463(15) Uani 1 1 d U . .
C19 C 0.4930(4) 0.8425(4) 0.1672(4) 0.0616(18) Uani 1 1 d U . .
H19 H 0.5289 0.8280 0.2144 0.074 Uiso 1 1 calc R . .
C20 C 0.5161(4) 0.8833(4) 0.1158(4) 0.0638(19) Uani 1 1 d U . .
H20 H 0.5675 0.8975 0.1275 0.077 Uiso 1 1 calc R . .
C21 C 0.4646(4) 0.9038(4) 0.0470(4) 0.0636(19) Uani 1 1 d U . .
H21 H 0.4811 0.9321 0.0116 0.076 Uiso 1 1 calc R . .
C22 C 0.3883(3) 0.8838(3) 0.0277(3) 0.0495(15) Uani 1 1 d U . .
C23 C 0.3955(4) 0.7764(4) 0.2109(4) 0.069(2) Uani 1 1 d U . .
H23 H 0.3403 0.7656 0.1901 0.083 Uiso 1 1 calc R . .
C24 C 0.4359(5) 0.7027(4) 0.2287(5) 0.096(3) Uani 1 1 d U . .
H24A H 0.4247 0.6721 0.1820 0.145 Uiso 1 1 calc R . .
H24B H 0.4194 0.6752 0.2666 0.145 Uiso 1 1 calc R . .
H24C H 0.4902 0.7120 0.2491 0.145 Uiso 1 1 calc R . .
C25 C 0.3315(4) 0.9036(4) -0.0493(4) 0.0631(18) Uani 1 1 d U . .
H25 H 0.2811 0.9086 -0.0422 0.076 Uiso 1 1 calc R . .
C26 C 0.3272(5) 0.8373(5) -0.1047(4) 0.099(3) Uani 1 1 d U . .
H26A H 0.3745 0.8341 -0.1163 0.149 Uiso 1 1 calc R . .
H26B H 0.2855 0.8461 -0.1520 0.149 Uiso 1 1 calc R . .
H26C H 0.3188 0.7896 -0.0813 0.149 Uiso 1 1 calc R . .
C27 C 0.3478(5) 0.9777(4) -0.0836(4) 0.090(2) Uani 1 1 d U . .
H27A H 0.3593 1.0178 -0.0446 0.135 Uiso 1 1 calc R . .
H27B H 0.3037 0.9925 -0.1264 0.135 Uiso 1 1 calc R . .
H27C H 0.3910 0.9706 -0.1017 0.135 Uiso 1 1 calc R . .
C28 C 0.1638(3) 0.4124(3) 0.0901(3) 0.0445(14) Uani 1 1 d U . .
H28A H 0.1479 0.4598 0.1095 0.053 Uiso 1 1 calc R . .
H28B H 0.1193 0.3941 0.0484 0.053 Uiso 1 1 calc R . .
C29 C 0.1782(3) 0.4515(4) -0.0938(3) 0.0501(15) Uani 1 1 d U . .
H29A H 0.1662 0.5058 -0.1063 0.060 Uiso 1 1 calc R . .
H29B H 0.2132 0.4363 -0.1215 0.060 Uiso 1 1 calc R . .
C30 C 0.0645(4) 0.3944(5) -0.2466(4) 0.083(2) Uani 1 1 d U . .
H30A H 0.0526 0.4456 -0.2682 0.125 Uiso 1 1 calc R . .
H30B H 0.0204 0.3614 -0.2667 0.125 Uiso 1 1 calc R . .
H30C H 0.1067 0.3735 -0.2605 0.125 Uiso 1 1 calc R . .
C31 C 0.0963(5) 0.2985(4) -0.1067(5) 0.091(2) Uani 1 1 d U . .
H31A H 0.1360 0.2719 -0.1205 0.136 Uiso 1 1 calc R . .
H31B H 0.0479 0.2733 -0.1312 0.136 Uiso 1 1 calc R . .
H31C H 0.1078 0.2973 -0.0512 0.136 Uiso 1 1 calc R . .
C32 C 0.0091(4) 0.4454(5) -0.1195(5) 0.086(2) Uani 1 1 d U . .
H32A H 0.0191 0.4479 -0.0643 0.129 Uiso 1 1 calc R . .
H32B H -0.0364 0.4152 -0.1430 0.129 Uiso 1 1 calc R . .
H32C H 0.0020 0.4970 -0.1408 0.129 Uiso 1 1 calc R . .
C33 C 0.1116(5) 0.3525(5) 0.2238(5) 0.102(3) Uani 1 1 d U . .
H33A H 0.1156 0.4040 0.2454 0.153 Uiso 1 1 calc R . .
H33B H 0.1243 0.3150 0.2652 0.153 Uiso 1 1 calc R . .
H33C H 0.0599 0.3438 0.1903 0.153 Uiso 1 1 calc R . .
C34 C 0.1662(4) 0.2439(4) 0.1268(5) 0.081(2) Uani 1 1 d U . .
H34A H 0.1144 0.2375 0.0929 0.122 Uiso 1 1 calc R . .
H34B H 0.1767 0.2068 0.1685 0.122 Uiso 1 1 calc R . .
H34C H 0.2012 0.2359 0.0979 0.122 Uiso 1 1 calc R . .
C35 C 0.2741(5) 0.3460(5) 0.2397(5) 0.102(3) Uani 1 1 d U . .
H35A H 0.3121 0.3359 0.2149 0.154 Uiso 1 1 calc R . .
H35B H 0.2777 0.3073 0.2789 0.154 Uiso 1 1 calc R . .
H35C H 0.2826 0.3965 0.2634 0.154 Uiso 1 1 calc R . .
C36 C 0.4102(6) 0.8260(5) 0.2841(5) 0.115(3) Uani 1 1 d U . .
H36A H 0.4643 0.8269 0.3122 0.172 Uiso 1 1 calc R . .
H36B H 0.3831 0.8044 0.3165 0.172 Uiso 1 1 calc R . .
H36C H 0.3925 0.8781 0.2696 0.172 Uiso 1 1 calc R . .
C37 C 0.3230(4) 0.3453(3) 0.0502(4) 0.0600(17) Uani 1 1 d U . .
H37A H 0.3684 0.3601 0.0926 0.072 Uiso 1 1 calc R . .
H37B H 0.2970 0.3070 0.0720 0.072 Uiso 1 1 calc R . .
C38 C 0.4641(7) 0.2889(8) 0.0150(8) 0.178(5) Uani 1 1 d U . .
H38A H 0.4843 0.2496 0.0538 0.267 Uiso 1 1 calc R . .
H38B H 0.4836 0.3389 0.0359 0.267 Uiso 1 1 calc R . .
H38C H 0.4795 0.2781 -0.0298 0.267 Uiso 1 1 calc R . .
C39 C 0.3157(7) 0.2006(6) -0.0403(7) 0.154(4) Uani 1 1 d U . .
H39A H 0.3319 0.1652 0.0029 0.232 Uiso 1 1 calc R . .
H39B H 0.3294 0.1800 -0.0833 0.232 Uiso 1 1 calc R . .
H39C H 0.2610 0.2074 -0.0556 0.232 Uiso 1 1 calc R . .
C40 C 0.3474(7) 0.3382(7) -0.1103(6) 0.150(4) Uani 1 1 d U . .
H40A H 0.3733 0.3085 -0.1391 0.224 Uiso 1 1 calc R . .
H40B H 0.3687 0.3897 -0.1016 0.224 Uiso 1 1 calc R . .
H40C H 0.2936 0.3412 -0.1392 0.224 Uiso 1 1 calc R . .
C41A C 0.1466(10) 0.9105(8) 0.2161(10) 0.092(4) Uani 0.628(17) 1 d PU A 1
H41A H 0.1158 0.9538 0.1887 0.111 Uiso 0.628(17) 1 calc PR A 1
H41B H 0.1891 0.9303 0.2590 0.111 Uiso 0.628(17) 1 calc PR A 1
C43A C 0.1281(15) 0.7777(14) 0.2335(13) 0.105(5) Uani 0.628(17) 1 d PU A 1
H43A H 0.1667 0.7602 0.2809 0.125 Uiso 0.628(17) 1 calc PR A 1
H43B H 0.0867 0.7400 0.2186 0.125 Uiso 0.628(17) 1 calc PR A 1
C44A C 0.1598(11) 0.7881(9) 0.1741(11) 0.096(5) Uani 0.628(17) 1 d PU A 1
H44A H 0.2076 0.7593 0.1862 0.115 Uiso 0.628(17) 1 calc PR A 1
H44B H 0.1248 0.7678 0.1257 0.115 Uiso 0.628(17) 1 calc PR A 1
C41B C 0.1015(19) 0.8858(19) 0.166(2) 0.124(8) Uani 0.372(17) 1 d PU A 2
H41C H 0.0616 0.8622 0.1231 0.148 Uiso 0.372(17) 1 calc PR A 2
H41D H 0.0952 0.9418 0.1631 0.148 Uiso 0.372(17) 1 calc PR A 2
C43B C 0.143(3) 0.789(3) 0.255(3) 0.116(7) Uani 0.372(17) 1 d PU A 2
H43C H 0.1105 0.7447 0.2333 0.139 Uiso 0.372(17) 1 calc PR A 2
H43D H 0.1673 0.7800 0.3104 0.139 Uiso 0.372(17) 1 calc PR A 2
C44B C 0.1976(16) 0.7993(14) 0.2184(17) 0.086(6) Uani 0.372(17) 1 d PU A 2
H44C H 0.2019 0.7526 0.1901 0.103 Uiso 0.372(17) 1 calc PR A 2
H44D H 0.2473 0.8100 0.2567 0.103 Uiso 0.372(17) 1 calc PR A 2
C42 C 0.0991(7) 0.8547(8) 0.2443(8) 0.142(2) Uani 1 1 d U . .
H42A H 0.1052 0.8639 0.2988 0.170 Uiso 0.628(17) 1 calc PR A 1
H42B H 0.0451 0.8597 0.2142 0.170 Uiso 0.628(17) 1 calc PR A 1
C45A C 0.1245(9) 1.0439(8) 0.0398(9) 0.108(5) Uani 0.629(11) 1 d PU A 1
H45A H 0.0821 1.0317 0.0587 0.130 Uiso 0.629(11) 1 calc PR A 1
H45B H 0.1646 1.0692 0.0812 0.130 Uiso 0.629(11) 1 calc PR A 1
C46A C 0.0994(12) 1.0930(9) -0.0261(10) 0.114(5) Uani 0.629(11) 1 d PU A 1
H46A H 0.1367 1.1338 -0.0232 0.137 Uiso 0.629(11) 1 calc PR A 1
H46B H 0.0504 1.1166 -0.0300 0.137 Uiso 0.629(11) 1 calc PR A 1
C47A C 0.0918(13) 1.0406(11) -0.0952(10) 0.122(5) Uani 0.629(11) 1 d PU A 1
H47A H 0.0384 1.0356 -0.1270 0.147 Uiso 0.629(11) 1 calc PR A 1
H47B H 0.1208 1.0612 -0.1270 0.147 Uiso 0.629(11) 1 calc PR A 1
C48A C 0.1209(10) 0.9700(9) -0.0639(8) 0.101(5) Uani 0.629(11) 1 d PU A 1
H48A H 0.0797 0.9321 -0.0768 0.122 Uiso 0.629(11) 1 calc PR A 1
H48B H 0.1587 0.9530 -0.0874 0.122 Uiso 0.629(11) 1 calc PR A 1
C45B C 0.0821(17) 0.9722(16) 0.0014(18) 0.119(7) Uani 0.371(11) 1 d PU A 2
H45C H 0.0695 0.9601 0.0482 0.143 Uiso 0.371(11) 1 calc PR A 2
H45D H 0.0572 0.9347 -0.0387 0.143 Uiso 0.371(11) 1 calc PR A 2
C46B C 0.0576(18) 1.0554(19) -0.0261(19) 0.124(7) Uani 0.371(11) 1 d PDU A 2
H46C H 0.0628 1.0904 0.0172 0.149 Uiso 0.371(11) 1 calc PR A 2
H46D H 0.0053 1.0573 -0.0617 0.149 Uiso 0.371(11) 1 calc PR A 2
C47B C 0.1173(18) 1.073(2) -0.068(2) 0.113(7) Uani 0.371(11) 1 d PDU A 2
H47C H 0.0934 1.0697 -0.1238 0.136 Uiso 0.371(11) 1 calc PR A 2
H47D H 0.1385 1.1244 -0.0545 0.136 Uiso 0.371(11) 1 calc PR A 2
C48B C 0.1708(18) 1.0211(19) -0.0447(18) 0.123(8) Uani 0.371(11) 1 d PU A 2
H48C H 0.2203 1.0464 -0.0229 0.148 Uiso 0.371(11) 1 calc PR A 2
H48D H 0.1723 0.9893 -0.0884 0.148 Uiso 0.371(11) 1 calc PR A 2
C49A C 0.2642(16) 1.0580(13) 0.179(2) 0.148(8) Uani 0.382(10) 1 d PDU A 1
H49A H 0.2559 1.0502 0.2286 0.178 Uiso 0.382(10) 1 calc PR A 1
H49B H 0.2162 1.0747 0.1411 0.178 Uiso 0.382(10) 1 calc PR A 1
C50A C 0.3232(13) 1.1155(15) 0.1861(19) 0.136(7) Uani 0.382(10) 1 d PDU A 1
H50A H 0.3036 1.1567 0.1484 0.163 Uiso 0.382(10) 1 calc PR A 1
H50B H 0.3384 1.1382 0.2378 0.163 Uiso 0.382(10) 1 calc PR A 1
C52A C 0.3706(10) 1.0036(11) 0.1715(14) 0.095(6) Uani 0.382(10) 1 d PDU A 1
H52A H 0.3982 0.9808 0.2216 0.114 Uiso 0.382(10) 1 calc PR A 1
H52B H 0.3878 0.9781 0.1323 0.114 Uiso 0.382(10) 1 calc PR A 1
C49B C 0.3031(9) 1.0183(10) 0.2309(8) 0.112(5) Uani 0.618(10) 1 d PDU A 2
H49C H 0.3095 0.9766 0.2685 0.135 Uiso 0.618(10) 1 calc PR A 2
H49D H 0.2626 1.0531 0.2341 0.135 Uiso 0.618(10) 1 calc PR A 2
C50B C 0.3770(9) 1.0607(10) 0.2406(9) 0.119(5) Uani 0.618(10) 1 d PDU A 2
H50C H 0.3778 1.1078 0.2703 0.142 Uiso 0.618(10) 1 calc PR A 2
H50D H 0.4195 1.0284 0.2705 0.142 Uiso 0.618(10) 1 calc PR A 2
C52B C 0.3260(9) 1.0386(9) 0.1143(8) 0.111(5) Uani 0.618(10) 1 d PDU A 2
H52C H 0.2894 1.0754 0.0821 0.133 Uiso 0.618(10) 1 calc PR A 2
H52D H 0.3469 1.0079 0.0810 0.133 Uiso 0.618(10) 1 calc PR A 2
C51 C 0.3876(7) 1.0797(7) 0.1730(7) 0.142(2) Uani 1 1 d DU . .
H51A H 0.3930 1.0964 0.1239 0.170 Uiso 1 1 calc R A 1
H51B H 0.4347 1.0914 0.2148 0.170 Uiso 1 1 calc R A 1
Li1 Li 0.2254(6) 0.9089(6) 0.0977(6) 0.059(3) Uani 1 1 d U A .
N1 N 0.2876(2) 0.8228(3) 0.0620(2) 0.0395(11) Uani 1 1 d U . .
O1 O 0.1736(3) 0.8647(3) 0.1648(3) 0.0700(13) Uani 1 1 d U . .
O2 O 0.1544(3) 0.9722(3) 0.0151(3) 0.0750(14) Uani 1 1 d U . .
O3 O 0.2895(3) 0.9898(3) 0.1545(3) 0.0815(15) Uani 1 1 d DU . .
Sc1 Sc 0.24796(6) 0.44905(6) 0.03277(6) 0.0369(3) Uani 1 1 d U . .
Si1 Si 0.36060(12) 0.28939(12) -0.01304(13) 0.0762(7) Uani 1 1 d U . .
Si2 Si 0.09094(10) 0.39952(10) -0.13959(10) 0.0498(5) Uani 1 1 d U . .
Si3 Si 0.17862(11) 0.34254(11) 0.16719(10) 0.0592(5) Uani 1 1 d U . .

loop_
_atom_site_aniso_label
_atom_site_aniso_U_11
_atom_site_aniso_U_22
_atom_site_aniso_U_33
_atom_site_aniso_U_23
_atom_site_aniso_U_13
_atom_site_aniso_U_12
C1 0.037(3) 0.027(3) 0.045(3) -0.004(2) 0.015(3) -0.007(2)
C2 0.047(3) 0.033(3) 0.041(3) -0.008(2) 0.012(3) -0.010(3)
C3 0.045(3) 0.034(3) 0.047(3) -0.001(3) 0.004(3) -0.002(3)
C4 0.034(3) 0.037(3) 0.065(4) -0.008(3) 0.017(3) -0.006(2)
C5 0.045(3) 0.037(3) 0.052(3) -0.003(3) 0.027(3) -0.011(3)
C6 0.078(4) 0.050(4) 0.048(4) -0.010(3) 0.029(3) -0.010(3)
C7 0.062(4) 0.060(4) 0.066(4) 0.001(3) 0.000(3) -0.001(3)
C8 0.044(4) 0.064(4) 0.102(5) -0.007(4) 0.026(4) -0.002(3)
C9 0.078(4) 0.052(4) 0.067(4) -0.001(3) 0.045(4) -0.013(3)
C10 0.041(3) 0.034(3) 0.043(3) -0.005(2) 0.014(3) 0.000(2)
C11 0.046(4) 0.039(3) 0.070(4) -0.004(3) 0.015(3) -0.010(3)
C12 0.044(4) 0.058(4) 0.098(5) -0.007(4) 0.015(4) -0.002(3)
C13 0.061(5) 0.063(5) 0.129(6) -0.006(4) 0.000(4) 0.012(4)
C14 0.053(4) 0.044(4) 0.115(6) -0.003(4) 0.006(4) -0.005(3)
C15 0.038(3) 0.036(3) 0.065(4) -0.009(3) 0.013(3) -0.006(3)
C16 0.043(3) 0.032(3) 0.053(3) 0.002(3) 0.013(3) -0.003(3)
C17 0.046(3) 0.033(3) 0.043(3) -0.005(2) 0.021(3) -0.004(2)
C18 0.043(3) 0.045(3) 0.049(4) -0.002(3) 0.013(3) -0.009(3)
C19 0.054(4) 0.061(4) 0.062(4) -0.013(3) 0.007(3) -0.010(3)
C20 0.050(4) 0.066(4) 0.080(5) -0.013(4) 0.028(4) -0.014(3)
C21 0.069(4) 0.063(4) 0.072(4) -0.004(3) 0.042(4) -0.019(3)
C22 0.060(4) 0.042(3) 0.051(4) -0.006(3) 0.025(3) -0.016(3)
C23 0.063(4) 0.079(5) 0.054(4) 0.014(4) 0.004(3) 0.000(4)
C24 0.128(6) 0.062(5) 0.102(6) 0.007(4) 0.042(5) -0.011(5)
C25 0.086(5) 0.055(4) 0.053(4) 0.009(3) 0.029(4) -0.013(3)
C26 0.140(6) 0.095(6) 0.056(4) -0.012(4) 0.022(4) -0.028(5)
C27 0.119(6) 0.073(5) 0.077(5) 0.018(4) 0.030(4) -0.021(4)
C28 0.050(3) 0.041(3) 0.044(3) -0.002(3) 0.018(3) -0.007(3)
C29 0.055(4) 0.055(4) 0.041(3) -0.006(3) 0.017(3) -0.004(3)
C30 0.092(5) 0.091(5) 0.058(4) -0.005(4) 0.011(4) -0.016(4)
C31 0.119(6) 0.058(5) 0.080(5) -0.007(4) 0.011(4) -0.016(4)
C32 0.062(4) 0.095(5) 0.091(5) -0.014(4) 0.011(4) -0.011(4)
C33 0.130(6) 0.117(6) 0.084(5) 0.022(5) 0.068(5) 0.005(5)
C34 0.096(5) 0.054(4) 0.098(5) 0.014(4) 0.039(4) -0.009(4)
C35 0.115(6) 0.103(6) 0.076(5) 0.027(5) 0.013(5) -0.009(5)
C36 0.162(7) 0.115(6) 0.084(5) 0.012(5) 0.062(5) 0.016(6)
C37 0.062(4) 0.047(4) 0.075(4) -0.001(3) 0.029(3) -0.003(3)
C38 0.154(8) 0.198(9) 0.200(9) -0.065(7) 0.082(7) 0.015(7)
C39 0.204(9) 0.139(8) 0.136(7) -0.025(6) 0.077(7) -0.040(7)
C40 0.199(8) 0.145(8) 0.136(7) -0.008(6) 0.097(7) 0.007(7)
C41A 0.116(8) 0.089(7) 0.085(8) -0.018(6) 0.050(7) 0.011(6)
C43A 0.104(9) 0.112(7) 0.108(9) 0.008(7) 0.050(7) -0.031(6)
C44A 0.106(8) 0.089(8) 0.104(8) 0.003(6) 0.049(7) -0.010(6)
C41B 0.117(12) 0.117(11) 0.130(10) 0.004(8) 0.030(8) 0.013(9)
C43B 0.116(10) 0.126(10) 0.109(11) 0.012(8) 0.044(8) -0.018(8)
C44B 0.090(9) 0.077(10) 0.086(10) 0.013(8) 0.023(7) -0.006(7)
C42 0.132(4) 0.149(5) 0.151(5) 0.001(4) 0.055(4) -0.005(3)
C45A 0.131(9) 0.084(8) 0.094(6) -0.003(6) 0.012(7) 0.031(7)
C46A 0.127(9) 0.088(7) 0.110(7) 0.008(5) 0.015(7) 0.003(7)
C47A 0.145(9) 0.109(8) 0.100(7) 0.015(6) 0.021(7) 0.006(7)
C48A 0.114(8) 0.101(7) 0.075(7) 0.000(6) 0.011(6) 0.018(7)
C45B 0.115(11) 0.109(9) 0.131(11) 0.010(8) 0.037(8) 0.002(8)
C46B 0.118(9) 0.120(9) 0.131(10) 0.010(8) 0.035(7) 0.013(8)
C47B 0.125(10) 0.099(10) 0.109(11) 0.016(8) 0.027(8) 0.009(7)
C48B 0.119(10) 0.116(11) 0.135(11) 0.014(9) 0.042(8) 0.017(8)
C49A 0.132(9) 0.145(12) 0.167(12) -0.009(9) 0.046(9) 0.010(8)
C50A 0.142(9) 0.120(10) 0.146(11) -0.027(8) 0.046(8) 0.005(7)
C52A 0.091(9) 0.099(7) 0.089(10) -0.023(8) 0.022(8) -0.010(7)
C49B 0.115(8) 0.115(9) 0.096(8) -0.009(7) 0.020(7) 0.009(6)
C50B 0.110(8) 0.131(9) 0.113(7) -0.026(7) 0.032(6) -0.006(6)
C52B 0.139(8) 0.092(8) 0.119(7) -0.014(7) 0.067(6) -0.044(7)
C51 0.132(4) 0.149(5) 0.151(5) 0.001(4) 0.055(4) -0.005(3)
Li1 0.062(6) 0.056(6) 0.059(6) -0.006(5) 0.022(5) 0.003(5)
N1 0.039(3) 0.038(3) 0.042(3) 0.005(2) 0.013(2) -0.009(2)
O1 0.080(3) 0.063(3) 0.082(3) 0.010(3) 0.045(3) 0.014(2)
O2 0.086(4) 0.052(3) 0.080(3) 0.014(2) 0.017(3) 0.008(2)
O3 0.090(3) 0.067(3) 0.088(4) -0.033(3) 0.028(3) -0.003(3)
Sc1 0.0409(6) 0.0325(6) 0.0390(6) -0.0029(5) 0.0151(5) -0.0043(5)
Si1 0.0679(13) 0.0579(13) 0.0963(17) -0.0277(12) 0.0171(12) 0.0149(10)
Si2 0.0565(11) 0.0456(11) 0.0436(10) -0.0052(8) 0.0108(8) -0.0034(8)
Si3 0.0727(13) 0.0580(12) 0.0515(11) 0.0076(9) 0.0263(10) -0.0094(10)

loop_
_atom_type_symbol
_atom_type_description
_atom_type_scat_dispersion_real
_atom_type_scat_dispersion_imag
_atom_type_scat_source
C C 0.0033 0.0016 'International Tables Vol C Tables 4.2.6.8 and 6.1.1.4'
H H 0.0000 0.0000 'International Tables Vol C Tables 4.2.6.8 and 6.1.1.4'
N N 0.0061 0.0033 'International Tables Vol C Tables 4.2.6.8 and 6.1.1.4'
O O 0.0106 0.0060 'International Tables Vol C Tables 4.2.6.8 and 6.1.1.4'
Si Si 0.0817 0.0704 'International Tables Vol C Tables 4.2.6.8 and 6.1.1.4'
Sc Sc 0.2519 0.3716 'International Tables Vol C Tables 4.2.6.8 and 6.1.1.4'
Li Li -0.0003 0.0001 'International Tables Vol C Tables 4.2.6.8 and 6.1.1.4'

loop_
_geom_angle_atom_site_label_1
_geom_angle_atom_site_label_2
_geom_angle_atom_site_label_3
_geom_angle
C2 C1 C5 107.5(5)
C2 C1 C10 125.2(5)
C5 C1 C10 126.7(5)
C2 C1 Sc1 74.1(3)
C5 C1 Sc1 74.3(3)
C10 C1 Sc1 124.3(3)
C3 C2 C1 108.3(5)
C3 C2 C6 126.4(5)
C1 C2 C6 125.0(5)
C3 C2 Sc1 74.1(3)
C1 C2 Sc1 73.4(3)
C6 C2 Sc1 123.5(4)
C2 C3 C4 108.4(5)
C2 C3 C7 126.1(6)
C4 C3 C7 125.2(5)
C2 C3 Sc1 74.2(3)
C4 C3 Sc1 74.2(3)
C7 C3 Sc1 122.9(4)
C3 C4 C5 109.0(5)
C3 C4 C8 126.7(6)
C5 C4 C8 124.2(6)
C3 C4 Sc1 74.0(3)
C5 C4 Sc1 74.1(3)
C8 C4 Sc1 121.5(4)
C4 C5 C1 106.8(5)
C4 C5 C9 126.5(5)
C1 C5 C9 126.5(5)
C4 C5 Sc1 73.7(3)
C1 C5 Sc1 73.2(3)
C9 C5 Sc1 121.1(4)
C2 C6 H6A 109.5
C2 C6 H6B 109.5
H6A C6 H6B 109.5
C2 C6 H6C 109.5
H6A C6 H6C 109.5
H6B C6 H6C 109.5
C3 C7 H7A 109.5
C3 C7 H7B 109.5
H7A C7 H7B 109.5
C3 C7 H7C 109.5
H7A C7 H7C 109.5
H7B C7 H7C 109.5
C4 C8 H8A 109.5
C4 C8 H8B 109.5
H8A C8 H8B 109.5
C4 C8 H8C 109.5
H8A C8 H8C 109.5
H8B C8 H8C 109.5
C5 C9 H9A 109.5
C5 C9 H9B 109.5
H9A C9 H9B 109.5
C5 C9 H9C 109.5
H9A C9 H9C 109.5
H9B C9 H9C 109.5
C11 C10 C15 117.3(5)
C11 C10 C1 122.9(5)
C15 C10 C1 119.7(5)
C12 C11 C10 122.4(6)
C12 C11 H11 118.8
C10 C11 H11 118.8
C11 C12 C13 119.4(6)
C11 C12 H12 120.3
C13 C12 H12 120.3
C14 C13 C12 119.8(7)
C14 C13 H13 120.1
C12 C13 H13 120.1
C13 C14 C15 120.4(7)
C13 C14 H14 119.8
C15 C14 H14 119.8
C10 C15 C14 120.5(5)
C10 C15 C16 119.2(5)
C14 C15 C16 120.2(5)
N1 C16 C15 124.1(5)
N1 C16 H16 118.0
C15 C16 H16 118.0
C22 C17 C18 122.0(5)
C22 C17 N1 117.5(5)
C18 C17 N1 120.5(5)
C17 C18 C19 118.0(5)
C17 C18 C23 123.2(5)
C19 C18 C23 118.8(6)
C20 C19 C18 121.4(6)
C20 C19 H19 119.3
C18 C19 H19 119.3
C19 C20 C21 119.6(6)
C19 C20 H20 120.2
C21 C20 H20 120.2
C20 C21 C22 121.7(6)
C20 C21 H21 119.1
C22 C21 H21 119.1
C17 C22 C21 117.3(6)
C17 C22 C25 120.5(5)
C21 C22 C25 122.1(6)
C24 C23 C18 112.3(6)
C24 C23 C36 111.1(6)
C18 C23 C36 108.8(6)
C24 C23 H23 108.1
C18 C23 H23 108.1
C36 C23 H23 108.1
C23 C24 H24A 109.5
C23 C24 H24B 109.5
H24A C24 H24B 109.5
C23 C24 H24C 109.5
H24A C24 H24C 109.5
H24B C24 H24C 109.5
C22 C25 C27 114.3(6)
C22 C25 C26 109.0(6)
C27 C25 C26 110.1(6)
C22 C25 H25 107.7
C27 C25 H25 107.7
C26 C25 H25 107.7
C25 C26 H26A 109.5
C25 C26 H26B 109.5
H26A C26 H26B 109.5
C25 C26 H26C 109.5
H26A C26 H26C 109.5
H26B C26 H26C 109.5
C25 C27 H27A 109.5
C25 C27 H27B 109.5
H27A C27 H27B 109.5
C25 C27 H27C 109.5
H27A C27 H27C 109.5
H27B C27 H27C 109.5
Si3 C28 Sc1 127.0(3)
Si3 C28 H28A 105.5
Sc1 C28 H28A 105.5
Si3 C28 H28B 105.5
Sc1 C28 H28B 105.5
H28A C28 H28B 106.1
Si2 C29 Sc1 126.7(3)
Si2 C29 H29A 105.6
Sc1 C29 H29A 105.6
Si2 C29 H29B 105.6
Sc1 C29 H29B 105.6
H29A C29 H29B 106.1
Si2 C30 H30A 109.5
Si2 C30 H30B 109.5
H30A C30 H30B 109.5
Si2 C30 H30C 109.5
H30A C30 H30C 109.5
H30B C30 H30C 109.5
Si2 C31 H31A 109.5
Si2 C31 H31B 109.5
H31A C31 H31B 109.5
Si2 C31 H31C 109.5
H31A C31 H31C 109.5
H31B C31 H31C 109.5
Si2 C32 H32A 109.5
Si2 C32 H32B 109.5
H32A C32 H32B 109.5
Si2 C32 H32C 109.5
H32A C32 H32C 109.5
H32B C32 H32C 109.5
Si3 C33 H33A 109.5
Si3 C33 H33B 109.5
H33A C33 H33B 109.5
Si3 C33 H33C 109.5
H33A C33 H33C 109.5
H33B C33 H33C 109.5
Si3 C34 H34A 109.5
Si3 C34 H34B 109.5
H34A C34 H34B 109.5
Si3 C34 H34C 109.5
H34A C34 H34C 109.5
H34B C34 H34C 109.5
Si3 C35 H35A 109.5
Si3 C35 H35B 109.5
H35A C35 H35B 109.5
Si3 C35 H35C 109.5
H35A C35 H35C 109.5
H35B C35 H35C 109.5
C23 C36 H36A 109.5
C23 C36 H36B 109.5
H36A C36 H36B 109.5
C23 C36 H36C 109.5
H36A C36 H36C 109.5
H36B C36 H36C 109.5
Si1 C37 Sc1 133.7(4)
Si1 C37 H37A 103.8
Sc1 C37 H37A 103.8
Si1 C37 H37B 103.8
Sc1 C37 H37B 103.8
H37A C37 H37B 105.4
Si1 C38 H38A 109.5
Si1 C38 H38B 109.5
H38A C38 H38B 109.5
Si1 C38 H38C 109.5
H38A C38 H38C 109.5
H38B C38 H38C 109.5
Si1 C39 H39A 109.5
Si1 C39 H39B 109.5
H39A C39 H39B 109.5
Si1 C39 H39C 109.5
H39A C39 H39C 109.5
H39B C39 H39C 109.5
Si1 C40 H40A 109.5
Si1 C40 H40B 109.5
H40A C40 H40B 109.5
Si1 C40 H40C 109.5
H40A C40 H40C 109.5
H40B C40 H40C 109.5
O1 C41A C42 103.5(11)
O1 C41A H41A 111.1
C42 C41A H41A 111.1
O1 C41A H41B 111.1
C42 C41A H41B 111.1
H41A C41A H41B 109.0
C44A C43A C42 104.4(18)
C44A C43A H43A 110.9
C42 C43A H43A 110.9
C44A C43A H43B 110.9
C42 C43A H43B 110.9
H43A C43A H43B 108.9
O1 C44A C43A 111.1(14)
O1 C44A H44A 109.4
C43A C44A H44A 109.4
O1 C44A H44B 109.4
C43A C44A H44B 109.4
H44A C44A H44B 108.0
O1 C41B C42 104(2)
O1 C41B H41C 111.0
C42 C41B H41C 111.0
O1 C41B H41D 111.0
C42 C41B H41D 111.0
H41C C41B H41D 109.0
C42 C43B C44B 108(3)
C42 C43B H43C 110.1
C44B C43B H43C 110.1
C42 C43B H43D 110.1
C44B C43B H43D 110.1
H43C C43B H43D 108.4
C43B C44B O1 108(3)
C43B C44B H44C 110.1
O1 C44B H44C 110.1
C43B C44B H44D 110.1
O1 C44B H44D 110.1
H44C C44B H44D 108.5
C43B C42 C43A 18(2)
C43B C42 C41A 102(2)
C43A C42 C41A 104.8(13)
C43B C42 C41B 103(2)
C43A C42 C41B 94.1(16)
C41A C42 C41B 42.5(12)
C43B C42 H42A 96.7
C43A C42 H42A 110.8
C41A C42 H42A 110.8
C41B C42 H42A 149.1
C43B C42 H42B 127.0
C43A C42 H42B 110.8
C41A C42 H42B 110.8
C41B C42 H42B 77.1
H42A C42 H42B 108.9
C46A C45A O2 107.1(12)
C46A C45A H45A 110.3
O2 C45A H45A 110.3
C46A C45A H45B 110.3
O2 C45A H45B 110.3
H45A C45A H45B 108.5
C45A C46A C47A 105.2(13)
C45A C46A H46A 110.7
C47A C46A H46A 110.7
C45A C46A H46B 110.7
C47A C46A H46B 110.7
H46A C46A H46B 108.8
C48A C47A C46A 105.4(14)
C48A C47A H47A 110.7
C46A C47A H47A 110.7
C48A C47A H47B 110.7
C46A C47A H47B 110.7
H47A C47A H47B 108.8
O2 C48A C47A 113.2(13)
O2 C48A H48A 108.9
C47A C48A H48A 108.9
O2 C48A H48B 108.9
C47A C48A H48B 108.9
H48A C48A H48B 107.8
O2 C45B C46B 104(2)
O2 C45B H45C 110.9
C46B C45B H45C 110.9
O2 C45B H45D 110.9
C46B C45B H45D 110.9
H45C C45B H45D 109.0
C45B C46B C47B 99(2)
C45B C46B H46C 112.0
C47B C46B H46C 112.0
C45B C46B H46D 112.0
C47B C46B H46D 112.0
H46C C46B H46D 109.6
C48B C47B C46B 107(3)
C48B C47B H47C 110.3
C46B C47B H47C 110.3
C48B C47B H47D 110.3
C46B C47B H47D 110.3
H47C C47B H47D 108.5
C47B C48B O2 108(2)
C47B C48B H48C 110.0
O2 C48B H48C 110.0
C47B C48B H48D 110.0
O2 C48B H48D 110.0
H48C C48B H48D 108.4
O3 C49A C50A 106.8(19)
O3 C49A H49A 110.4
C50A C49A H49A 110.4
O3 C49A H49B 110.4
C50A C49A H49B 110.4
H49A C49A H49B 108.6
C51 C50A C49A 109(2)
C51 C50A H50A 109.8
C49A C50A H50A 109.8
C51 C50A H50B 109.8
C49A C50A H50B 109.8
H50A C50A H50B 108.3
C51 C52A O3 112.5(14)
C51 C52A H52A 109.1
O3 C52A H52A 109.1
C51 C52A H52B 109.1
O3 C52A H52B 109.1
H52A C52A H52B 107.8
O3 C49B C50B 98.7(11)
O3 C49B H49C 112.0
C50B C49B H49C 112.0
O3 C49B H49D 112.0
C50B C49B H49D 112.0
H49C C49B H49D 109.7
C51 C50B C49B 113.8(13)
C51 C50B H50C 108.8
C49B C50B H50C 108.8
C51 C50B H50D 108.8
C49B C50B H50D 108.8
H50C C50B H50D 107.7
O3 C52B C51 107.3(11)
O3 C52B H52C 110.3
C51 C52B H52C 110.3
O3 C52B H52D 110.3
C51 C52B H52D 110.3
H52C C52B H52D 108.5
C50B C51 C52A 71.4(13)
C50B C51 C50A 65.1(15)
C52A C51 C50A 103.0(16)
C50B C51 C52B 103.9(11)
C52A C51 C52B 52.7(11)
C50A C51 C52B 80.7(15)
C50B C51 H51A 176.1
C52A C51 H51A 111.2
C50A C51 H51A 111.2
C52B C51 H51A 76.1
C50B C51 H51B 72.0
C52A C51 H51B 111.2
C50A C51 H51B 111.2
C52B C51 H51B 162.9
H51A C51 H51B 109.1
O3 Li1 O1 107.1(5)
O3 Li1 O2 98.7(5)
O1 Li1 O2 110.9(5)
O3 Li1 N1 112.4(5)
O1 Li1 N1 110.2(5)
O2 Li1 N1 116.7(5)
C16 N1 C17 114.2(5)
C16 N1 Li1 132.7(5)
C17 N1 Li1 111.9(4)
C44A O1 C41B 92.0(14)
C44A O1 C41A 109.7(9)
C41B O1 C41A 46.1(14)
C44A O1 C44B 37.0(10)
C41B O1 C44B 106.1(16)
C41A O1 C44B 94.9(12)
C44A O1 Li1 127.5(7)
C41B O1 Li1 125.4(13)
C41A O1 Li1 122.8(7)
C44B O1 Li1 128.3(10)
C45B O2 C48A 72.9(15)
C45B O2 C45A 65.9(14)
C48A O2 C45A 104.8(9)
C45B O2 C48B 107.7(18)
C48A O2 C48B 51.4(13)
C45A O2 C48B 86.0(13)
C45B O2 Li1 123.0(14)
C48A O2 Li1 138.4(8)
C45A O2 Li1 116.8(7)
C48B O2 Li1 129.1(13)
C49A O3 C52B 85.7(15)
C49A O3 C49B 50.6(15)
C52B O3 C49B 109.6(9)
C49A O3 C52A 102.8(14)
C52B O3 C52A 51.9(10)
C49B O3 C52A 83.6(12)
C49A O3 Li1 125.5(13)
C52B O3 Li1 118.1(7)
C49B O3 Li1 132.0(8)
C52A O3 Li1 131.0(9)
C28 Sc1 C37 101.6(2)
C28 Sc1 C29 103.3(2)
C37 Sc1 C29 106.6(2)
C28 Sc1 C1 103.77(19)
C37 Sc1 C1 142.5(2)
C29 Sc1 C1 94.0(2)
C28 Sc1 C3 105.3(2)
C37 Sc1 C3 93.5(2)
C29 Sc1 C3 140.6(2)
C1 Sc1 C3 53.30(17)
C28 Sc1 C2 87.79(19)
C37 Sc1 C2 123.3(2)
C29 Sc1 C2 125.5(2)
C1 Sc1 C2 32.50(17)
C3 Sc1 C2 31.67(17)
C28 Sc1 C4 136.9(2)
C37 Sc1 C4 89.5(2)
C29 Sc1 C4 113.2(2)
C1 Sc1 C4 53.23(17)
C3 Sc1 C4 31.81(18)
C2 Sc1 C4 52.64(17)
C28 Sc1 C5 136.15(19)
C37 Sc1 C5 116.1(2)
C29 Sc1 C5 87.3(2)
C1 Sc1 C5 32.47(16)
C3 Sc1 C5 53.31(18)
C2 Sc1 C5 53.47(17)
C4 Sc1 C5 32.19(18)
C39 Si1 C37 114.2(4)
C39 Si1 C38 116.0(6)
C37 Si1 C38 114.2(4)
C39 Si1 C40 102.6(5)
C37 Si1 C40 113.3(4)
C38 Si1 C40 94.1(6)
C29 Si2 C31 112.1(3)
C29 Si2 C32 111.3(3)
C31 Si2 C32 107.8(4)
C29 Si2 C30 113.9(3)
C31 Si2 C30 105.4(3)
C32 Si2 C30 105.9(4)
C28 Si3 C35 114.1(3)
C28 Si3 C34 109.8(3)
C35 Si3 C34 106.6(4)
C28 Si3 C33 114.2(3)
C35 Si3 C33 104.8(4)
C34 Si3 C33 106.8(4)

loop_
_geom_bond_atom_site_label_1
_geom_bond_atom_site_label_2
_geom_bond_distance
C1 C2 1.433(7)
C1 C5 1.433(7)
C1 C10 1.475(7)
C1 Sc1 2.555(5)
C2 C3 1.399(8)
C2 C6 1.511(7)
C2 Sc1 2.565(5)
C3 C4 1.406(8)
C3 C7 1.507(8)
C3 Sc1 2.564(6)
C4 C5 1.424(8)
C4 C8 1.509(8)
C4 Sc1 2.565(5)
C5 C9 1.490(8)
C5 Sc1 2.570(5)
C6 H6A 0.9800
C6 H6B 0.9800
C6 H6C 0.9800
C7 H7A 0.9800
C7 H7B 0.9800
C7 H7C 0.9800
C8 H8A 0.9800
C8 H8B 0.9800
C8 H8C 0.9800
C9 H9A 0.9800
C9 H9B 0.9800
C9 H9C 0.9800
C10 C11 1.391(7)
C10 C15 1.400(8)
C11 C12 1.374(8)
C11 H11 0.9500
C12 C13 1.400(10)
C12 H12 0.9500
C13 C14 1.367(9)
C13 H13 0.9500
C14 C15 1.403(9)
C14 H14 0.9500
C15 C16 1.471(7)
C16 N1 1.277(7)
C16 H16 0.9500
C17 C22 1.392(8)
C17 C18 1.397(8)
C17 N1 1.447(6)
C18 C19 1.398(8)
C18 C23 1.514(8)
C19 C20 1.369(9)
C19 H19 0.9500
C20 C21 1.376(9)
C20 H20 0.9500
C21 C22 1.403(8)
C21 H21 0.9500
C22 C25 1.519(9)
C23 C24 1.481(10)
C23 C36 1.560(11)
C23 H23 1.0000
C24 H24A 0.9800
C24 H24B 0.9800
C24 H24C 0.9800
C25 C27 1.522(9)
C25 C26 1.536(10)
C25 H25 1.0000
C26 H26A 0.9800
C26 H26B 0.9800
C26 H26C 0.9800
C27 H27A 0.9800
C27 H27B 0.9800
C27 H27C 0.9800
C28 Si3 1.833(6)
C28 Sc1 2.259(5)
C28 H28A 0.9900
C28 H28B 0.9900
C29 Si2 1.827(6)
C29 Sc1 2.287(6)
C29 H29A 0.9900
C29 H29B 0.9900
C30 Si2 1.882(7)
C30 H30A 0.9800
C30 H30B 0.9800
C30 H30C 0.9800
C31 Si2 1.867(7)
C31 H31A 0.9800
C31 H31B 0.9800
C31 H31C 0.9800
C32 Si2 1.872(8)
C32 H32A 0.9800
C32 H32B 0.9800
C32 H32C 0.9800
C33 Si3 1.887(7)
C33 H33A 0.9800
C33 H33B 0.9800
C33 H33C 0.9800
C34 Si3 1.870(8)
C34 H34A 0.9800
C34 H34B 0.9800
C34 H34C 0.9800
C35 Si3 1.861(8)
C35 H35A 0.9800
C35 H35B 0.9800
C35 H35C 0.9800
C36 H36A 0.9800
C36 H36B 0.9800
C36 H36C 0.9800
C37 Si1 1.832(6)
C37 Sc1 2.262(6)
C37 H37A 0.9900
C37 H37B 0.9900
C38 Si1 1.842(12)
C38 H38A 0.9800
C38 H38B 0.9800
C38 H38C 0.9800
C39 Si1 1.766(11)
C39 H39A 0.9800
C39 H39B 0.9800
C39 H39C 0.9800
C40 Si1 1.936(11)
C40 H40A 0.9800
C40 H40B 0.9800
C40 H40C 0.9800
C41A O1 1.453(13)
C41A C42 1.526(17)
C41A H41A 0.9900
C41A H41B 0.9900
C43A C44A 1.42(3)
C43A C42 1.49(3)
C43A H43A 0.9900
C43A H43B 0.9900
C44A O1 1.390(15)
C44A H44A 0.9900
C44A H44B 0.9900
C41B O1 1.41(3)
C41B C42 1.56(3)
C41B H41C 0.9900
C41B H41D 0.9900
C43B C42 1.39(5)
C43B C44B 1.42(5)
C43B H43C 0.9900
C43B H43D 0.9900
C44B O1 1.49(2)
C44B H44C 0.9900
C44B H44D 0.9900
C42 H42A 0.9900
C42 H42B 0.9900
C45A C46A 1.44(2)
C45A O2 1.507(14)
C45A H45A 0.9900
C45A H45B 0.9900
C46A C47A 1.54(2)
C46A H46A 0.9900
C46A H46B 0.9900
C47A C48A 1.40(2)
C47A H47A 0.9900
C47A H47B 0.9900
C48A O2 1.393(14)
C48A H48A 0.9900
C48A H48B 0.9900
C45B O2 1.30(3)
C45B C46B 1.57(4)
C45B H45C 0.9900
C45B H45D 0.9900
C46B C47B 1.580(19)
C46B H46C 0.9900
C46B H46D 0.9900
C47B C48B 1.32(4)
C47B H47C 0.9900
C47B H47D 0.9900
C48B O2 1.51(3)
C48B H48C 0.9900
C48B H48D 0.9900
C49A O3 1.416(19)
C49A C50A 1.471(18)
C49A H49A 0.9900
C49A H49B 0.9900
C50A C51 1.450(17)
C50A H50A 0.9900
C50A H50B 0.9900
C52A C51 1.371(16)
C52A O3 1.471(16)
C52A H52A 0.9900
C52A H52B 0.9900
C49B O3 1.444(13)
C49B C50B 1.532(14)
C49B H49C 0.9900
C49B H49D 0.9900
C50B C51 1.370(13)
C50B H50C 0.9900
C50B H50D 0.9900
C52B O3 1.443(12)
C52B C51 1.493(14)
C52B H52C 0.9900
C52B H52D 0.9900
C51 H51A 0.9900
C51 H51B 0.9900
Li1 O3 1.937(12)
Li1 O1 1.965(12)
Li1 O2 2.011(12)
Li1 N1 2.138(11)
